data_7219554
loop_
_publ_author_name
'Sutariya, Tushar R.'
'Labana, Balvantsingh M.'
'Parmar, Bhagyashri D.'
'PARMAR, NARSIDAS JERAMDAS'
'Kant, Rajani'
'Gupta, Vivek'

_publ_section_title
;
 A domino synthetic approach for some new, angular pyrazol-- and
 isoxazol--heterocycles using [DBU][Ac] as an effective reaction medium
;
_journal_name_full 'RSC Adv.'
_journal_paper_doi 10.1039/C5RA00493D
_journal_year 2015
_chemical_formula_moiety 'C24 H24 N2 O2'
_chemical_formula_sum 'C24 H24 N2 O2'
_chemical_formula_weight 372.45
_chemical_name_systematic
;
1,12b-dimethyl-3-phenyl 3,4a,5,6,7,7a,7b,12b
octahydrochromeno[4',3',2':4,5]chromeno[2,3-c]pyrazole
;
_space_group_IT_number 14
_symmetry_cell_setting monoclinic
_symmetry_space_group_name_Hall '-P 2yn'
_symmetry_space_group_name_H-M 'P 1 21/n 1'
_atom_sites_solution_hydrogens geom
_atom_sites_solution_primary direct
_atom_sites_solution_secondary difmap
_audit_creation_method SHELXL-97
_audit_update_record
;
2014-09-22 deposited with the CCDC.
2015-02-11 downloaded from the CCDC.
;
_cell_angle_alpha 90.00
_cell_angle_beta 92.896(6)
_cell_angle_gamma 90.00
_cell_formula_units_Z 4
_cell_length_a 15.0693(8)
_cell_length_b 7.8825(5)
_cell_length_c 16.1470(11)
_cell_measurement_reflns_used 2030
_cell_measurement_temperature 293(2)
_cell_measurement_theta_max 28.1210
_cell_measurement_theta_min 3.9790
_cell_volume 1915.6(2)
_computing_cell_refinement 'CrysAlisPro (Oxford Diffraction,2010)'
_computing_data_collection 'CrysAlisPro (Oxford Diffraction,2010)'
_computing_data_reduction 'CrysAlisPro (Oxford Diffraction,2010)'
_computing_molecular_graphics 'ORTEP3 (Farrugia, 2012)'
_computing_publication_material 'PLATON (Spek,2009)'
_computing_structure_refinement 'SHELXL-97 (Sheldrick, 2008)'
_computing_structure_solution 'SHELXS-97 (Sheldrick, 2008)'
_diffrn_ambient_temperature 293(2)
_diffrn_detector_area_resol_mean 16.1049
_diffrn_measured_fraction_theta_full 0.998
_diffrn_measured_fraction_theta_max 0.998
_diffrn_measurement_device_type 'Xcalibur, Sapphire3'
_diffrn_measurement_method '\w scans'
_diffrn_radiation_monochromator graphite
_diffrn_radiation_source 'fine-focus sealed tube'
_diffrn_radiation_type MoK\a
_diffrn_radiation_wavelength 0.71073
_diffrn_reflns_av_R_equivalents 0.0261
_diffrn_reflns_av_sigmaI/netI 0.0563
_diffrn_reflns_limit_h_max 18
_diffrn_reflns_limit_h_min -11
_diffrn_reflns_limit_k_max 9
_diffrn_reflns_limit_k_min -9
_diffrn_reflns_limit_l_max 17
_diffrn_reflns_limit_l_min -19
_diffrn_reflns_number 7489
_diffrn_reflns_theta_full 26.00
_diffrn_reflns_theta_max 26.00
_diffrn_reflns_theta_min 3.61
_diffrn_standards_decay_% 0
_diffrn_standards_interval_count 0
_diffrn_standards_interval_time 0
_diffrn_standards_number 0
_exptl_absorpt_coefficient_mu 0.083
_exptl_absorpt_correction_T_max 1.00000
_exptl_absorpt_correction_T_min 0.84391
_exptl_absorpt_correction_type multi-scan
_exptl_absorpt_process_details 'Crys Alis RED'
_exptl_crystal_colour White
_exptl_crystal_density_diffrn 1.291
_exptl_crystal_density_method 'not measured'
_exptl_crystal_description Block
_exptl_crystal_F_000 792
_exptl_crystal_size_max 0.30
_exptl_crystal_size_mid 0.20
_exptl_crystal_size_min 0.20
_refine_diff_density_max 0.154
_refine_diff_density_min -0.153
_refine_diff_density_rms 0.034
_refine_ls_extinction_coef 0.0155(11)
_refine_ls_extinction_expression Fc^*^=kFc[1+0.001xFc^2^\l^3^/sin(2\q)]^-1/4^
_refine_ls_extinction_method SHELXL
_refine_ls_goodness_of_fit_ref 1.017
_refine_ls_hydrogen_treatment mixed
_refine_ls_matrix_type full
_refine_ls_number_parameters 256
_refine_ls_number_reflns 3744
_refine_ls_number_restraints 0
_refine_ls_restrained_S_all 1.017
_refine_ls_R_factor_all 0.0905
_refine_ls_R_factor_gt 0.0524
_refine_ls_shift/su_max 0.000
_refine_ls_shift/su_mean 0.000
_refine_ls_structure_factor_coef Fsqd
_refine_ls_weighting_details 'calc w=1/[\s^2^(Fo^2^)+(0.0391P)^2^+0.1463P] where P=(Fo^2^+2Fc^2^)/3'
_refine_ls_weighting_scheme calc
_refine_ls_wR_factor_gt 0.0971
_refine_ls_wR_factor_ref 0.1141
_reflns_number_gt 2388
_reflns_number_total 3744
_reflns_threshold_expression >2sigma(I)
_cod_data_source_file c5ra00493d2.cif
_cod_data_source_block acyp1
_cod_original_sg_symbol_H-M 'P 21/n'
_cod_database_code 7219554

loop_
_symmetry_equiv_pos_as_xyz
'x, y, z'
'-x+1/2, y+1/2, -z+1/2'
'-x, -y, -z'
'x-1/2, -y-1/2, z-1/2'

loop_
_atom_site_label
_atom_site_type_symbol
_atom_site_fract_x
_atom_site_fract_y
_atom_site_fract_z
_atom_site_U_iso_or_equiv
_atom_site_adp_type
_atom_site_occupancy
_atom_site_symmetry_multiplicity
_atom_site_calc_flag
_atom_site_refinement_flags
O4 O 0.97668(8) 0.32807(17) 0.21721(8) 0.0443(4) Uani 1 1 d .
N3 N 0.97312(9) 0.5822(2) 0.29270(9) 0.0369(4) Uani 1 1 d .
O8 O 1.25489(8) 0.17906(19) 0.24939(9) 0.0525(4) Uani 1 1 d .
N2 N 1.01152(10) 0.6523(2) 0.36452(9) 0.0401(4) Uani 1 1 d .
C12B C 1.10159(11) 0.2058(2) 0.35557(11) 0.0366(5) Uani 1 1 d .
C12C C 1.06212(10) 0.3824(2) 0.34811(11) 0.0328(4) Uani 1 1 d .
C12A C 1.19915(12) 0.2012(2) 0.38736(12) 0.0395(5) Uani 1 1 d .
C7B C 1.09736(11) 0.1333(2) 0.26643(11) 0.0372(5) Uani 1 1 d .
H7B H 1.1113 0.0120 0.2704 0.045 Uiso 1 1 calc R
C3A C 1.00334(11) 0.4214(2) 0.28377(11) 0.0340(4) Uani 1 1 d .
C14 C 0.90555(11) 0.6723(2) 0.24695(11) 0.0354(5) Uani 1 1 d .
C1 C 1.06469(11) 0.5323(3) 0.39659(11) 0.0353(5) Uani 1 1 d .
C8A C 1.26766(12) 0.1854(3) 0.33320(13) 0.0430(5) Uani 1 1 d .
C15 C 0.88762(12) 0.6421(3) 0.16366(12) 0.0452(5) Uani 1 1 d .
H15 H 0.9210 0.5633 0.1357 0.054 Uiso 1 1 calc R
C7A C 1.16715(11) 0.2155(3) 0.21534(11) 0.0398(5) Uani 1 1 d .
H7A H 1.1582 0.3387 0.2157 0.048 Uiso 1 1 calc R
C4A C 1.00563(12) 0.1502(3) 0.22270(12) 0.0429(5) Uani 1 1 d .
H4A H 0.9627 0.0856 0.2536 0.051 Uiso 1 1 calc R
C9 C 1.35534(13) 0.1700(3) 0.36273(16) 0.0577(6) Uani 1 1 d .
H9 H 1.3999 0.1578 0.3254 0.069 Uiso 1 1 calc R
C5 C 1.00319(13) 0.0872(3) 0.13450(13) 0.0541(6) Uani 1 1 d .
H5A H 0.9448 0.1088 0.1085 0.065 Uiso 1 1 calc R
H5B H 1.0130 -0.0344 0.1345 0.065 Uiso 1 1 calc R
C7 C 1.16474(13) 0.1552(3) 0.12664(12) 0.0543(6) Uani 1 1 d .
H7D H 1.1826 0.0371 0.1254 0.065 Uiso 1 1 calc R
H7E H 1.2070 0.2203 0.0962 0.065 Uiso 1 1 calc R
C13 C 1.11625(12) 0.5697(3) 0.47556(11) 0.0491(6) Uani 1 1 d .
H13A H 1.1090 0.6871 0.4896 0.074 Uiso 1 1 calc R
H13B H 1.1780 0.5463 0.4689 0.074 Uiso 1 1 calc R
H13C H 1.0950 0.4999 0.5190 0.074 Uiso 1 1 calc R
C19 C 0.85697(12) 0.7922(3) 0.28760(13) 0.0505(6) Uani 1 1 d .
H19 H 0.8691 0.8132 0.3437 0.061 Uiso 1 1 calc R
C20 C 1.04508(13) 0.0964(3) 0.41197(13) 0.0540(6) Uani 1 1 d .
H20A H 1.0469 0.1442 0.4667 0.081 Uiso 1 1 calc R
H20B H 1.0684 -0.0169 0.4145 0.081 Uiso 1 1 calc R
H20C H 0.9848 0.0937 0.3899 0.081 Uiso 1 1 calc R
C6 C 1.07322(14) 0.1732(3) 0.08442(13) 0.0584(6) Uani 1 1 d .
H6A H 1.0731 0.1228 0.0296 0.070 Uiso 1 1 calc R
H6B H 1.0589 0.2926 0.0780 0.070 Uiso 1 1 calc R
C12 C 1.22349(14) 0.2016(3) 0.47145(13) 0.0573(6) Uani 1 1 d .
H12 H 1.1794 0.2108 0.5094 0.069 Uiso 1 1 calc R
C17 C 0.77139(15) 0.8490(4) 0.16222(17) 0.0733(8) Uani 1 1 d .
H17 H 0.7259 0.9078 0.1337 0.088 Uiso 1 1 calc R
C16 C 0.81985(14) 0.7298(3) 0.12205(14) 0.0606(7) Uani 1 1 d .
H16 H 0.8068 0.7080 0.0662 0.073 Uiso 1 1 calc R
C10 C 1.37710(16) 0.1725(3) 0.44590(18) 0.0685(7) Uani 1 1 d .
H10 H 1.4361 0.1632 0.4652 0.082 Uiso 1 1 calc R
C11 C 1.31101(17) 0.1888(3) 0.50062(16) 0.0718(7) Uani 1 1 d .
H11 H 1.3251 0.1912 0.5574 0.086 Uiso 1 1 calc R
C18 C 0.79050(15) 0.8807(3) 0.24470(16) 0.0701(7) Uani 1 1 d .
H18 H 0.7584 0.9626 0.2719 0.084 Uiso 1 1 calc R

loop_
_atom_site_aniso_label
_atom_site_aniso_U_11
_atom_site_aniso_U_22
_atom_site_aniso_U_33
_atom_site_aniso_U_23
_atom_site_aniso_U_13
_atom_site_aniso_U_12
O4 0.0478(8) 0.0347(8) 0.0495(8) -0.0117(7) -0.0065(6) 0.0050(7)
N3 0.0373(8) 0.0325(10) 0.0408(9) -0.0063(8) -0.0005(7) 0.0029(8)
O8 0.0399(7) 0.0609(11) 0.0574(10) -0.0083(8) 0.0092(6) 0.0066(8)
N2 0.0403(8) 0.0365(10) 0.0435(10) -0.0081(8) 0.0013(7) 0.0005(8)
C12B 0.0401(10) 0.0300(11) 0.0401(11) 0.0051(9) 0.0058(8) -0.0014(9)
C12C 0.0300(9) 0.0314(11) 0.0375(11) 0.0011(9) 0.0068(8) -0.0013(9)
C12A 0.0433(11) 0.0264(12) 0.0483(12) 0.0029(9) -0.0012(9) 0.0046(10)
C7B 0.0423(10) 0.0241(11) 0.0454(12) 0.0003(9) 0.0036(8) 0.0009(9)
C3A 0.0343(9) 0.0290(11) 0.0389(11) -0.0062(9) 0.0046(8) -0.0021(9)
C14 0.0313(9) 0.0313(12) 0.0438(11) 0.0023(9) 0.0052(8) -0.0010(9)
C1 0.0329(9) 0.0350(12) 0.0386(11) -0.0011(9) 0.0070(8) -0.0009(10)
C8A 0.0432(11) 0.0294(12) 0.0562(13) -0.0048(10) -0.0003(9) 0.0052(10)
C15 0.0440(11) 0.0474(14) 0.0447(12) 0.0016(10) 0.0056(9) 0.0029(11)
C7A 0.0408(10) 0.0336(12) 0.0456(12) -0.0028(10) 0.0080(8) 0.0044(10)
C4A 0.0477(11) 0.0282(12) 0.0527(13) -0.0050(10) 0.0024(9) -0.0032(10)
C9 0.0422(11) 0.0430(15) 0.0873(18) -0.0141(13) -0.0018(11) 0.0067(11)
C5 0.0615(13) 0.0385(13) 0.0613(14) -0.0164(12) -0.0073(11) 0.0015(12)
C7 0.0650(13) 0.0506(15) 0.0486(13) -0.0062(11) 0.0161(10) 0.0054(12)
C13 0.0497(11) 0.0518(14) 0.0456(12) -0.0101(11) 0.0006(9) 0.0025(11)
C19 0.0483(11) 0.0517(15) 0.0516(13) -0.0025(11) 0.0046(10) 0.0127(12)
C20 0.0625(13) 0.0437(14) 0.0569(14) 0.0123(11) 0.0140(10) -0.0071(12)
C6 0.0754(15) 0.0550(15) 0.0448(13) -0.0114(12) 0.0021(11) 0.0060(14)
C12 0.0643(14) 0.0556(16) 0.0515(14) 0.0083(12) -0.0040(11) 0.0075(13)
C17 0.0655(15) 0.077(2) 0.0754(18) 0.0096(16) -0.0122(13) 0.0289(15)
C16 0.0640(14) 0.0675(18) 0.0496(14) 0.0083(13) -0.0043(11) 0.0057(14)
C10 0.0538(14) 0.0509(16) 0.099(2) -0.0044(15) -0.0193(14) 0.0107(13)
C11 0.0771(17) 0.0669(19) 0.0684(17) 0.0069(15) -0.0269(13) 0.0089(15)
C18 0.0649(14) 0.0684(19) 0.0765(18) -0.0050(15) 0.0003(12) 0.0321(14)

loop_
_atom_type_symbol
_atom_type_description
_atom_type_scat_dispersion_real
_atom_type_scat_dispersion_imag
_atom_type_scat_source
C C 0.0033 0.0016 'International Tables Vol C Tables 4.2.6.8 and 6.1.1.4'
H H 0.0000 0.0000 'International Tables Vol C Tables 4.2.6.8 and 6.1.1.4'
N N 0.0061 0.0033 'International Tables Vol C Tables 4.2.6.8 and 6.1.1.4'
O O 0.0106 0.0060 'International Tables Vol C Tables 4.2.6.8 and 6.1.1.4'

loop_
_geom_angle_atom_site_label_1
_geom_angle_atom_site_label_2
_geom_angle_atom_site_label_3
_geom_angle
C3A O4 C4A 113.39(14)
C3A N3 N2 109.49(14)
C3A N3 C14 130.43(16)
N2 N3 C14 119.66(15)
C8A O8 C7A 117.12(14)
C1 N2 N3 105.09(15)
C12C C12B C12A 114.45(15)
C12C C12B C20 109.53(15)
C12A C12B C20 109.76(15)
C12C C12B C7B 105.53(15)
C12A C12B C7B 107.26(14)
C20 C12B C7B 110.18(16)
C3A C12C C1 103.38(16)
C3A C12C C12B 120.24(17)
C1 C12C C12B 136.23(16)
C12 C12A C8A 116.55(18)
C12 C12A C12B 121.93(18)
C8A C12A C12B 121.39(17)
C7A C7B C4A 110.37(15)
C7A C7B C12B 110.57(15)
C4A C7B C12B 113.07(14)
C7A C7B H7B 107.5
C4A C7B H7B 107.5
C12B C7B H7B 107.5
O4 C3A N3 120.44(16)
O4 C3A C12C 129.80(18)
N3 C3A C12C 109.72(16)
C15 C14 C19 119.91(18)
C15 C14 N3 121.47(17)
C19 C14 N3 118.62(17)
N2 C1 C12C 112.31(16)
N2 C1 C13 118.11(17)
C12C C1 C13 129.58(18)
O8 C8A C9 115.09(18)
O8 C8A C12A 123.85(16)
C9 C8A C12A 121.0(2)
C14 C15 C16 119.5(2)
C14 C15 H15 120.2
C16 C15 H15 120.2
O8 C7A C7 106.16(14)
O8 C7A C7B 110.92(15)
C7 C7A C7B 113.46(16)
O8 C7A H7A 108.7
C7 C7A H7A 108.7
C7B C7A H7A 108.7
O4 C4A C5 105.32(16)
O4 C4A C7B 111.76(15)
C5 C4A C7B 112.75(16)
O4 C4A H4A 109.0
C5 C4A H4A 109.0
C7B C4A H4A 109.0
C10 C9 C8A 120.9(2)
C10 C9 H9 119.5
C8A C9 H9 119.5
C4A C5 C6 111.79(17)
C4A C5 H5A 109.3
C6 C5 H5A 109.3
C4A C5 H5B 109.3
C6 C5 H5B 109.3
H5A C5 H5B 107.9
C7A C7 C6 112.07(16)
C7A C7 H7D 109.2
C6 C7 H7D 109.2
C7A C7 H7E 109.2
C6 C7 H7E 109.2
H7D C7 H7E 107.9
C1 C13 H13A 109.5
C1 C13 H13B 109.5
H13A C13 H13B 109.5
C1 C13 H13C 109.5
H13A C13 H13C 109.5
H13B C13 H13C 109.5
C18 C19 C14 119.8(2)
C18 C19 H19 120.1
C14 C19 H19 120.1
C12B C20 H20A 109.5
C12B C20 H20B 109.5
H20A C20 H20B 109.5
C12B C20 H20C 109.5
H20A C20 H20C 109.5
H20B C20 H20C 109.5
C7 C6 C5 111.08(18)
C7 C6 H6A 109.4
C5 C6 H6A 109.4
C7 C6 H6B 109.4
C5 C6 H6B 109.4
H6A C6 H6B 108.0
C11 C12 C12A 122.3(2)
C11 C12 H12 118.9
C12A C12 H12 118.9
C18 C17 C16 119.6(2)
C18 C17 H17 120.2
C16 C17 H17 120.2
C17 C16 C15 120.7(2)
C17 C16 H16 119.6
C15 C16 H16 119.6
C9 C10 C11 119.3(2)
C9 C10 H10 120.4
C11 C10 H10 120.4
C10 C11 C12 120.0(2)
C10 C11 H11 120.0
C12 C11 H11 120.0
C17 C18 C19 120.5(2)
C17 C18 H18 119.8
C19 C18 H18 119.8

loop_
_geom_bond_atom_site_label_1
_geom_bond_atom_site_label_2
_geom_bond_distance
O4 C3A 1.347(2)
O4 C4A 1.469(2)
N3 C3A 1.357(2)
N3 N2 1.3848(19)
N3 C14 1.418(2)
O8 C8A 1.358(2)
O8 C7A 1.435(2)
N2 C1 1.328(2)
C12B C12C 1.516(2)
C12B C12A 1.533(2)
C12B C20 1.542(2)
C12B C7B 1.547(2)
C12C C3A 1.366(2)
C12C C1 1.417(2)
C12A C12 1.388(3)
C12A C8A 1.392(3)
C7B C7A 1.515(2)
C7B C4A 1.526(2)
C7B H7B 0.9800
C14 C15 1.379(2)
C14 C19 1.382(3)
C1 C13 1.489(2)
C8A C9 1.387(3)
C15 C16 1.379(3)
C15 H15 0.9300
C7A C7 1.508(2)
C7A H7A 0.9800
C4A C5 1.507(2)
C4A H4A 0.9800
C9 C10 1.366(3)
C9 H9 0.9300
C5 C6 1.521(3)
C5 H5A 0.9700
C5 H5B 0.9700
C7 C6 1.514(3)
C7 H7D 0.9700
C7 H7E 0.9700
C13 H13A 0.9600
C13 H13B 0.9600
C13 H13C 0.9600
C19 C18 1.378(3)
C19 H19 0.9300
C20 H20A 0.9600
C20 H20B 0.9600
C20 H20C 0.9600
C6 H6A 0.9700
C6 H6B 0.9700
C12 C11 1.382(3)
C12 H12 0.9300
C17 C18 1.371(3)
C17 C16 1.372(3)
C17 H17 0.9300
C16 H16 0.9300
C10 C11 1.371(3)
C10 H10 0.9300
C11 H11 0.9300
C18 H18 0.9300

loop_
_geom_torsion_atom_site_label_1
_geom_torsion_atom_site_label_2
_geom_torsion_atom_site_label_3
_geom_torsion_atom_site_label_4
_geom_torsion
C3A N3 N2 C1 0.64(19)
C14 N3 N2 C1 173.97(15)
C12A C12B C12C C3A 142.72(17)
C20 C12B C12C C3A -93.55(19)
C7B C12B C12C C3A 25.0(2)
C12A C12B C12C C1 -42.6(3)
C20 C12B C12C C1 81.1(2)
C7B C12B C12C C1 -160.31(19)
C12C C12B C12A C12 85.5(2)
C20 C12B C12A C12 -38.1(3)
C7B C12B C12A C12 -157.76(18)
C12C C12B C12A C8A -98.7(2)
C20 C12B C12A C8A 137.71(19)
C7B C12B C12A C8A 18.0(2)
C12C C12B C7B C7A 73.90(17)
C12A C12B C7B C7A -48.5(2)
C20 C12B C7B C7A -167.94(15)
C12C C12B C7B C4A -50.43(19)
C12A C12B C7B C4A -172.85(15)
C20 C12B C7B C4A 67.7(2)
C4A O4 C3A N3 -172.05(15)
C4A O4 C3A C12C 10.3(3)
N2 N3 C3A O4 -178.58(14)
C14 N3 C3A O4 9.0(3)
N2 N3 C3A C12C -0.51(19)
C14 N3 C3A C12C -172.90(16)
C1 C12C C3A O4 178.01(17)
C12B C12C C3A O4 -5.8(3)
C1 C12C C3A N3 0.17(19)
C12B C12C C3A N3 176.36(14)
C3A N3 C14 C15 -31.7(3)
N2 N3 C14 C15 156.59(17)
C3A N3 C14 C19 148.17(19)
N2 N3 C14 C19 -23.6(2)
N3 N2 C1 C12C -0.54(19)
N3 N2 C1 C13 -179.95(14)
C3A C12C C1 N2 0.2(2)
C12B C12C C1 N2 -175.00(18)
C3A C12C C1 C13 179.56(17)
C12B C12C C1 C13 4.3(3)
C7A O8 C8A C9 -172.39(17)
C7A O8 C8A C12A 9.3(3)
C12 C12A C8A O8 178.49(19)
C12B C12A C8A O8 2.5(3)
C12 C12A C8A C9 0.3(3)
C12B C12A C8A C9 -175.68(18)
C19 C14 C15 C16 -1.4(3)
N3 C14 C15 C16 178.44(18)
C8A O8 C7A C7 -165.20(17)
C8A O8 C7A C7B -41.5(2)
C4A C7B C7A O8 -171.48(15)
C12B C7B C7A O8 62.65(19)
C4A C7B C7A C7 -52.1(2)
C12B C7B C7A C7 -177.97(16)
C3A O4 C4A C5 -158.10(14)
C3A O4 C4A C7B -35.3(2)
C7A C7B C4A O4 -65.7(2)
C12B C7B C4A O4 58.7(2)
C7A C7B C4A C5 52.7(2)
C12B C7B C4A C5 177.16(16)
O8 C8A C9 C10 -179.3(2)
C12A C8A C9 C10 -1.0(3)
O4 C4A C5 C6 67.4(2)
C7B C4A C5 C6 -54.7(2)
O8 C7A C7 C6 175.54(17)
C7B C7A C7 C6 53.5(2)
C15 C14 C19 C18 0.3(3)
N3 C14 C19 C18 -179.55(19)
C7A C7 C6 C5 -53.4(2)
C4A C5 C6 C7 54.2(2)
C8A C12A C12 C11 0.7(3)
C12B C12A C12 C11 176.6(2)
C18 C17 C16 C15 -0.2(4)
C14 C15 C16 C17 1.3(3)
C8A C9 C10 C11 0.6(4)
C9 C10 C11 C12 0.3(4)
C12A C12 C11 C10 -1.0(4)
C16 C17 C18 C19 -1.0(4)
C14 C19 C18 C17 0.9(4)
